data_4109261
loop_
_publ_author_name
'Prema G. Vasudev'
'Kuppanna Ananda'
'Sunanda Chatterjee'
'Subrayashastry Aravinda'
'Narayanaswamy Shamala'
'Padmanabhan Balaram'

_publ_section_title
;
 Hybrid Peptide Design. Hydrogen Bonded Conformations in Peptides
 Containing the Stereochemically Constrained \g-Amino Acid Residue,
 Gabapentin
;
_journal_name_full 'Journal of the American Chemical Society'
_journal_page_first 4039
_journal_page_last 4048
_journal_paper_doi 10.1021/ja068910p
_journal_volume 129
_journal_year 2007
_chemical_formula_moiety 'C34 H47 N3 O6'
_chemical_formula_sum 'C34 H47 N3 O6'
_chemical_formula_weight 593.75
_chemical_name_common Boc-betaPhe-Gpn-Phe-OMe
_chemical_name_systematic
; 
 ? 
;
_space_group_IT_number 19
_symmetry_cell_setting orthorhombic
_symmetry_space_group_name_Hall 'P 2ac 2ab'
_symmetry_space_group_name_H-M 'P 21 21 21'
_atom_sites_solution_hydrogens geom
_atom_sites_solution_primary direct
_atom_sites_solution_secondary difmap
_audit_creation_method SHELXL-97
_cell_angle_alpha 90.00
_cell_angle_beta 90.00
_cell_angle_gamma 90.00
_cell_formula_units_Z 4
_cell_length_a 9.140(6)
_cell_length_b 15.953(10)
_cell_length_c 22.952(15)
_cell_measurement_temperature 293(2)
_cell_volume 3347(4)
_computing_data_collection SMART
_computing_data_reduction SAINT
_computing_structure_refinement 'SHELXL-97 (Sheldrick, 1997)'
_computing_structure_solution 'SHELXS-97 (Sheldrick, 1990)'
_diffrn_ambient_temperature 293(2)
_diffrn_measured_fraction_theta_full 0.941
_diffrn_measured_fraction_theta_max 0.941
_diffrn_measurement_device_type 'BRUKER AXS SMART APEX CCD with Mo source'
_diffrn_measurement_method 'omega scan'
_diffrn_radiation_monochromator graphite
_diffrn_radiation_source 'fine-focus sealed tube'
_diffrn_radiation_type MoK\a
_diffrn_radiation_wavelength 0.71073
_diffrn_reflns_av_R_equivalents 0.0374
_diffrn_reflns_av_sigmaI/netI 0.0279
_diffrn_reflns_limit_h_max 10
_diffrn_reflns_limit_h_min -11
_diffrn_reflns_limit_k_max 19
_diffrn_reflns_limit_k_min -19
_diffrn_reflns_limit_l_max 28
_diffrn_reflns_limit_l_min -28
_diffrn_reflns_number 24858
_diffrn_reflns_theta_full 26.57
_diffrn_reflns_theta_max 26.57
_diffrn_reflns_theta_min 1.55
_exptl_absorpt_coefficient_mu 0.081
_exptl_absorpt_correction_type none
_exptl_crystal_colour Colourless
_exptl_crystal_density_diffrn 1.178
_exptl_crystal_description Rectangular
_exptl_crystal_F_000 1280
_exptl_crystal_size_max 0.30
_exptl_crystal_size_mid 0.10
_exptl_crystal_size_min 0.09
_refine_diff_density_max 0.133
_refine_diff_density_min -0.130
_refine_diff_density_rms 0.029
_refine_ls_abs_structure_details 'Flack H D (1983), Acta Cryst. A39, 876-881'
_refine_ls_abs_structure_Flack 10(10)
_refine_ls_extinction_method none
_refine_ls_goodness_of_fit_ref 1.154
_refine_ls_hydrogen_treatment mixed
_refine_ls_matrix_type full
_refine_ls_number_parameters 440
_refine_ls_number_reflns 3692
_refine_ls_number_restraints 0
_refine_ls_restrained_S_all 1.154
_refine_ls_R_factor_all 0.0807
_refine_ls_R_factor_gt 0.0541
_refine_ls_shift/su_max 0.000
_refine_ls_shift/su_mean 0.000
_refine_ls_structure_factor_coef Fsqd
_refine_ls_weighting_details 'calc w=1/[\s^2^(Fo^2^)+(0.0673P)^2^+0.0299P] where P=(Fo^2^+2Fc^2^)/3'
_refine_ls_weighting_scheme calc
_refine_ls_wR_factor_gt 0.1145
_refine_ls_wR_factor_ref 0.1251
_reflns_number_gt 2777
_reflns_number_total 3692
_reflns_threshold_expression >2sigma(I)
_cod_data_source_file ja068910psi20061213_093717.cif
_cod_data_source_block bfgpf
_cod_database_code 4109261

loop_
_symmetry_equiv_pos_as_xyz
'x, y, z'
'-x+1/2, -y, z+1/2'
'-x, y+1/2, -z+1/2'
'x+1/2, -y+1/2, -z'

loop_
_atom_site_label
_atom_site_type_symbol
_atom_site_fract_x
_atom_site_fract_y
_atom_site_fract_z
_atom_site_U_iso_or_equiv
_atom_site_adp_type
_atom_site_occupancy
_atom_site_symmetry_multiplicity
_atom_site_calc_flag
_atom_site_refinement_flags
H1F2 H 0.244(7) 1.186(3) -0.025(2) 0.14(2) Uiso 1 1 d .
H2N H 0.443(4) 0.921(2) -0.2890(16) 0.058(12) Uiso 1 1 d .
H3N H 0.547(4) 0.906(2) -0.1854(15) 0.064(11) Uiso 1 1 d .
H2A2 H 0.718(4) 0.9666(19) -0.2325(13) 0.050(8) Uiso 1 1 d .
H3B2 H 0.418(4) 0.749(2) -0.0902(15) 0.069(11) Uiso 1 1 d .
H3B1 H 0.414(5) 0.847(2) -0.0936(16) 0.075(11) Uiso 1 1 d .
H2A1 H 0.855(4) 0.9120(18) -0.2385(14) 0.044(8) Uiso 1 1 d .
H3Z H 1.001(6) 0.804(2) -0.0225(19) 0.090(14) Uiso 1 1 d .
H3E H 0.897(6) 0.681(3) -0.049(2) 0.106(17) Uiso 1 1 d .
H1N H 0.387(3) 1.1601(18) -0.2257(12) 0.035(8) Uiso 1 1 d .
H1B H 0.339(3) 0.9952(17) -0.2186(11) 0.025(7) Uiso 1 1 d .
H1G1 H 0.090(4) 1.018(2) -0.2088(14) 0.062(10) Uiso 1 1 d .
H1G2 H 0.122(4) 1.116(2) -0.2127(15) 0.067(11) Uiso 1 1 d .
C1 C 0.8179(5) 1.1253(4) -0.1410(3) 0.142(3) Uani 1 1 d .
H1A H 0.8504 1.1446 -0.1784 0.213 Uiso 1 1 calc R
H1B H 0.7881 1.0677 -0.1439 0.213 Uiso 1 1 calc R
H1C H 0.8965 1.1300 -0.1134 0.213 Uiso 1 1 calc R
C2 C 0.7296(6) 1.2694(3) -0.1207(2) 0.0947(15) Uani 1 1 d .
H2A H 0.7666 1.2854 -0.1582 0.142 Uiso 1 1 calc R
H2B H 0.8027 1.2799 -0.0916 0.142 Uiso 1 1 calc R
H2C H 0.6435 1.3014 -0.1120 0.142 Uiso 1 1 calc R
C3 C 0.6366(7) 1.1510(3) -0.06337(19) 0.1120(19) Uani 1 1 d .
H3B H 0.5560 1.1862 -0.0524 0.168 Uiso 1 1 calc R
H3C H 0.7133 1.1560 -0.0350 0.168 Uiso 1 1 calc R
H3G H 0.6045 1.0937 -0.0652 0.168 Uiso 1 1 calc R
C4 C 0.6920(4) 1.1772(2) -0.12120(15) 0.0557(8) Uani 1 1 d .
O O 0.5753(3) 1.17193(13) -0.16377(10) 0.0594(6) Uani 1 1 d .
C0' C 0.5115(3) 1.09847(18) -0.17725(13) 0.0439(7) Uani 1 1 d .
O0 O 0.5435(3) 1.03119(13) -0.15601(10) 0.0583(6) Uani 1 1 d .
N1 N 0.4097(3) 1.11029(17) -0.21786(12) 0.0474(7) Uani 1 1 d .
C1B C 0.3018(3) 1.04662(19) -0.23133(14) 0.0461(7) Uani 1 1 d .
C1A C 0.2792(4) 1.0411(2) -0.29659(14) 0.0552(8) Uani 1 1 d .
H1A1 H 0.2027 1.0005 -0.3043 0.066 Uiso 1 1 calc R
H1A2 H 0.2450 1.0951 -0.3105 0.066 Uiso 1 1 calc R
C1' C 0.4133(4) 1.0167(2) -0.33109(15) 0.0554(9) Uani 1 1 d .
O1 O 0.4530(4) 1.0563(2) -0.37352(13) 0.0991(11) Uani 1 1 d .
C1G C 0.1593(4) 1.0633(3) -0.19898(17) 0.0606(9) Uani 1 1 d .
C1D C 0.1761(3) 1.0623(2) -0.13387(16) 0.0560(9) Uani 1 1 d .
C1E1 C 0.1681(5) 0.9886(3) -0.10285(19) 0.0737(11) Uani 1 1 d .
H1E1 H 0.1507 0.9386 -0.1224 0.088 Uiso 1 1 calc R
C1F1 C 0.1856(6) 0.9878(3) -0.0430(2) 0.0946(14) Uani 1 1 d .
H1F1 H 0.1806 0.9375 -0.0226 0.114 Uiso 1 1 calc R
C1Z C 0.2100(6) 1.0609(4) -0.0141(2) 0.1013(16) Uani 1 1 d .
H1Z H 0.2208 1.0609 0.0262 0.122 Uiso 1 1 calc R
C1E2 C 0.2034(5) 1.1346(2) -0.10297(19) 0.0733(11) Uani 1 1 d .
H1E2 H 0.2116 1.1851 -0.1229 0.088 Uiso 1 1 calc R
C1F2 C 0.2186(7) 1.1340(4) -0.0442(2) 0.0952(15) Uani 1 1 d .
N2 N 0.4846(3) 0.94845(17) -0.31310(13) 0.0519(7) Uani 1 1 d .
C2G C 0.6079(4) 0.91084(19) -0.34254(14) 0.0520(8) Uani 1 1 d .
H2G1 H 0.6067 0.9286 -0.3830 0.062 Uiso 1 1 calc R
H2G2 H 0.5956 0.8505 -0.3421 0.062 Uiso 1 1 calc R
C2B C 0.7581(4) 0.93187(17) -0.31668(14) 0.0474(8) Uani 1 1 d .
C2A C 0.7581(4) 0.9176(2) -0.25047(15) 0.0489(8) Uani 1 1 d .
C2' C 0.6795(3) 0.83951(19) -0.23008(13) 0.0448(7) Uani 1 1 d .
O2 O 0.7151(3) 0.76890(13) -0.24556(11) 0.0649(7) Uani 1 1 d .
C2B1 C 0.8742(4) 0.8763(2) -0.34552(15) 0.0607(9) Uani 1 1 d .
H2B1 H 0.9661 0.8831 -0.3249 0.073 Uiso 1 1 calc R
H2B2 H 0.8448 0.8181 -0.3419 0.073 Uiso 1 1 calc R
C2G1 C 0.8978(5) 0.8965(3) -0.40965(17) 0.0774(12) Uani 1 1 d .
H2G3 H 0.9751 0.8612 -0.4250 0.093 Uiso 1 1 calc R
H2G4 H 0.8089 0.8844 -0.4312 0.093 Uiso 1 1 calc R
C2D C 0.9388(5) 0.9882(3) -0.41807(17) 0.0791(12) Uani 1 1 d .
H2D1 H 1.0333 0.9988 -0.4004 0.095 Uiso 1 1 calc R
H2D2 H 0.9465 1.0003 -0.4594 0.095 Uiso 1 1 calc R
C2G2 C 0.8260(5) 1.0447(2) -0.39105(16) 0.0721(11) Uani 1 1 d .
H2G5 H 0.7351 1.0396 -0.4125 0.086 Uiso 1 1 calc R
H2G6 H 0.8587 1.1024 -0.3941 0.086 Uiso 1 1 calc R
C2B2 C 0.7983(4) 1.02413(19) -0.32754(14) 0.0556(8) Uani 1 1 d .
H2B3 H 0.7194 1.0593 -0.3133 0.067 Uiso 1 1 calc R
H2B4 H 0.8853 1.0376 -0.3052 0.067 Uiso 1 1 calc R
N3 N 0.5669(3) 0.85411(16) -0.19497(11) 0.0466(7) Uani 1 1 d .
C3A C 0.4742(4) 0.78986(18) -0.17006(14) 0.0506(8) Uani 1 1 d .
H3A H 0.5149 0.7352 -0.1808 0.061 Uiso 1 1 calc R
C3' C 0.3229(4) 0.79622(19) -0.19583(14) 0.0515(8) Uani 1 1 d .
O3 O 0.2876(3) 0.84418(16) -0.23333(12) 0.0736(7) Uani 1 1 d .
C3B C 0.4712(4) 0.7955(3) -0.10345(16) 0.0640(10) Uani 1 1 d .
C3G C 0.6218(4) 0.7975(2) -0.07821(13) 0.0551(9) Uani 1 1 d .
C3D C 0.7040(5) 0.7254(2) -0.07346(15) 0.0640(9) Uani 1 1 d .
H3D H 0.6648 0.6742 -0.0849 0.077 Uiso 1 1 calc R
C3E C 0.8453(5) 0.7294(4) -0.05161(19) 0.0816(13) Uani 1 1 d .
C3Z C 0.9044(6) 0.8044(4) -0.0360(2) 0.0934(15) Uani 1 1 d .
C3F C 0.8239(6) 0.8758(3) -0.0406(2) 0.0932(15) Uani 1 1 d .
H3F H 0.8644 0.9268 -0.0296 0.112 Uiso 1 1 calc R
C3H C 0.6838(5) 0.8732(3) -0.06141(17) 0.0756(12) Uani 1 1 d .
H3H H 0.6297 0.9224 -0.0643 0.091 Uiso 1 1 calc R
O0M O 0.2296(3) 0.74381(16) -0.17156(12) 0.0770(8) Uani 1 1 d .
C0M C 0.0801(5) 0.7467(3) -0.1918(2) 0.0804(12) Uani 1 1 d .
H0M1 H 0.0231 0.7059 -0.1711 0.121 Uiso 1 1 calc R
H0M2 H 0.0774 0.7345 -0.2327 0.121 Uiso 1 1 calc R
H0M3 H 0.0406 0.8016 -0.1850 0.121 Uiso 1 1 calc R

loop_
_atom_site_aniso_label
_atom_site_aniso_U_11
_atom_site_aniso_U_22
_atom_site_aniso_U_33
_atom_site_aniso_U_23
_atom_site_aniso_U_13
_atom_site_aniso_U_12
C1 0.048(3) 0.177(6) 0.201(6) -0.086(5) -0.023(4) 0.014(3)
C2 0.098(3) 0.094(3) 0.092(3) 0.004(2) -0.036(3) -0.044(3)
C3 0.154(5) 0.117(4) 0.064(3) -0.002(3) -0.008(3) -0.049(4)
C4 0.0433(19) 0.070(2) 0.054(2) -0.0076(16) -0.0096(16) -0.0043(16)
O 0.0586(14) 0.0515(12) 0.0682(15) 0.0025(11) -0.0183(12) -0.0098(11)
C0' 0.0386(17) 0.0452(17) 0.0478(18) -0.0047(14) 0.0015(15) 0.0027(14)
O0 0.0618(15) 0.0460(12) 0.0672(15) -0.0027(11) -0.0172(12) 0.0095(11)
N1 0.0449(16) 0.0381(15) 0.0592(17) 0.0029(12) -0.0087(13) 0.0028(13)
C1B 0.0395(17) 0.0422(17) 0.057(2) -0.0009(14) -0.0057(16) 0.0026(15)
C1A 0.0432(19) 0.0607(19) 0.062(2) -0.0009(16) -0.0140(16) 0.0065(16)
C1' 0.058(2) 0.0604(19) 0.048(2) 0.0036(16) -0.0084(17) 0.0066(17)
O1 0.100(2) 0.111(2) 0.087(2) 0.0488(18) 0.0262(18) 0.0429(19)
C1G 0.042(2) 0.070(2) 0.070(3) -0.001(2) -0.0035(18) 0.0020(19)
C1D 0.0344(18) 0.066(2) 0.068(2) -0.0036(18) 0.0017(16) 0.0019(16)
C1E1 0.069(3) 0.070(2) 0.083(3) 0.001(2) 0.003(2) -0.005(2)
C1F1 0.096(4) 0.104(3) 0.084(3) 0.027(3) 0.005(3) -0.011(3)
C1Z 0.087(3) 0.157(5) 0.060(3) -0.004(3) 0.003(3) -0.001(4)
C1E2 0.071(3) 0.067(2) 0.082(3) -0.007(2) 0.003(2) 0.005(2)
C1F2 0.104(4) 0.106(4) 0.076(3) -0.024(3) -0.001(3) -0.001(3)
N2 0.0489(17) 0.0522(15) 0.0546(18) 0.0059(14) 0.0004(15) 0.0025(14)
C2G 0.056(2) 0.0494(17) 0.0509(19) -0.0054(14) -0.0075(16) 0.0019(16)
C2B 0.0474(19) 0.0478(16) 0.0469(19) -0.0062(13) 0.0007(15) 0.0012(14)
C2A 0.046(2) 0.0451(18) 0.056(2) -0.0068(15) -0.0034(17) -0.0040(15)
C2' 0.0437(18) 0.0476(17) 0.0432(17) -0.0028(14) -0.0030(15) -0.0008(14)
O2 0.0720(16) 0.0390(12) 0.0838(17) -0.0089(11) 0.0142(14) -0.0019(12)
C2B1 0.056(2) 0.0643(19) 0.062(2) -0.0108(17) 0.0005(18) 0.0092(17)
C2G1 0.070(3) 0.101(3) 0.062(2) -0.018(2) 0.008(2) 0.022(2)
C2D 0.073(3) 0.114(3) 0.051(2) 0.003(2) 0.012(2) 0.000(3)
C2G2 0.086(3) 0.072(2) 0.058(2) 0.0077(18) 0.000(2) -0.012(2)
C2B2 0.058(2) 0.0538(17) 0.055(2) -0.0009(15) 0.0028(17) -0.0054(16)
N3 0.0557(18) 0.0388(14) 0.0453(15) 0.0022(11) -0.0025(13) -0.0004(13)
C3A 0.057(2) 0.0454(16) 0.0493(19) 0.0038(14) 0.0011(16) -0.0010(15)
C3' 0.061(2) 0.0429(16) 0.0506(19) -0.0001(15) -0.0017(17) -0.0056(16)
O3 0.0740(17) 0.0725(15) 0.0742(16) 0.0238(14) -0.0236(15) -0.0188(14)
C3B 0.060(2) 0.079(3) 0.052(2) 0.0094(19) 0.0032(18) -0.007(2)
C3G 0.065(2) 0.066(2) 0.0345(16) 0.0089(15) 0.0017(16) -0.0066(19)
C3D 0.074(3) 0.068(2) 0.0496(19) 0.0084(16) -0.002(2) -0.004(2)
C3E 0.076(3) 0.099(3) 0.069(3) 0.019(2) -0.004(2) 0.009(3)
C3Z 0.078(4) 0.129(5) 0.074(3) 0.023(3) -0.026(3) -0.024(3)
C3F 0.103(4) 0.096(3) 0.080(3) 0.002(3) -0.025(3) -0.033(3)
C3H 0.088(3) 0.069(2) 0.069(3) 0.0043(19) -0.014(2) -0.008(2)
O0M 0.0580(16) 0.0798(16) 0.0933(19) 0.0336(15) -0.0086(14) -0.0147(14)
C0M 0.057(3) 0.084(3) 0.100(3) 0.017(2) -0.008(2) -0.011(2)

loop_
_atom_type_symbol
_atom_type_description
_atom_type_scat_dispersion_real
_atom_type_scat_dispersion_imag
_atom_type_scat_source
C C 0.0033 0.0000 'International Tables Vol C Tables 4.2.6.8 and 6.1.1.4'
H H 0.0000 0.0000 'International Tables Vol C Tables 4.2.6.8 and 6.1.1.4'
N N 0.0061 0.0000 'International Tables Vol C Tables 4.2.6.8 and 6.1.1.4'
O O 0.0106 0.0000 'International Tables Vol C Tables 4.2.6.8 and 6.1.1.4'

loop_
_geom_angle_atom_site_label_1
_geom_angle_atom_site_label_2
_geom_angle_atom_site_label_3
_geom_angle
C4 C1 H1A 109.5
C4 C1 H1B 109.5
H1A C1 H1B 109.5
C4 C1 H1C 109.5
H1A C1 H1C 109.5
H1B C1 H1C 109.5
C4 C2 H2A 109.5
C4 C2 H2B 109.5
H2A C2 H2B 109.5
C4 C2 H2C 109.5
H2A C2 H2C 109.5
H2B C2 H2C 109.5
C4 C3 H3B 109.5
C4 C3 H3C 109.5
H3B C3 H3C 109.5
C4 C3 H3G 109.5
H3B C3 H3G 109.5
H3C C3 H3G 109.5
O C4 C3 109.6(3)
O C4 C1 109.4(3)
C3 C4 C1 112.4(5)
O C4 C2 103.2(3)
C3 C4 C2 110.2(3)
C1 C4 C2 111.6(4)
C0' O C4 121.6(2)
O0 C0' N1 125.1(3)
O0 C0' O 124.9(3)
N1 C0' O 109.9(3)
C0' N1 C1B 121.7(3)
C0' N1 H1N 117.2(19)
C1B N1 H1N 117(2)
N1 C1B C1A 110.2(3)
N1 C1B C1G 110.8(3)
C1A C1B C1G 112.1(3)
N1 C1B H1B 107.6(16)
C1A C1B H1B 107.8(15)
C1G C1B H1B 108.2(16)
C1' C1A C1B 115.0(3)
C1' C1A H1A1 108.5
C1B C1A H1A1 108.5
C1' C1A H1A2 108.5
C1B C1A H1A2 108.5
H1A1 C1A H1A2 107.5
O1 C1' N2 121.7(3)
O1 C1' C1A 121.9(3)
N2 C1' C1A 116.4(3)
C1D C1G C1B 113.3(3)
C1D C1G H1G1 106(2)
C1B C1G H1G1 108(2)
C1D C1G H1G2 112(2)
C1B C1G H1G2 107(2)
H1G1 C1G H1G2 110(3)
C1E1 C1D C1E2 117.3(4)
C1E1 C1D C1G 121.3(4)
C1E2 C1D C1G 121.4(3)
C1D C1E1 C1F1 121.0(4)
C1D C1E1 H1E1 119.5
C1F1 C1E1 H1E1 119.5
C1Z C1F1 C1E1 119.7(4)
C1Z C1F1 H1F1 120.2
C1E1 C1F1 H1F1 120.2
C1F2 C1Z C1F1 120.0(5)
C1F2 C1Z H1Z 120.0
C1F1 C1Z H1Z 120.0
C1F2 C1E2 C1D 121.7(4)
C1F2 C1E2 H1E2 119.2
C1D C1E2 H1E2 119.2
C1Z C1F2 C1E2 120.3(5)
C1Z C1F2 H1F2 121(3)
C1E2 C1F2 H1F2 119(3)
C1' N2 C2G 125.1(3)
C1' N2 H2N 115(3)
C2G N2 H2N 118(3)
N2 C2G C2B 115.3(2)
N2 C2G H2G1 108.5
C2B C2G H2G1 108.5
N2 C2G H2G2 108.5
C2B C2G H2G2 108.5
H2G1 C2G H2G2 107.5
C2B1 C2B C2G 109.0(2)
C2B1 C2B C2B2 108.6(3)
C2G C2B C2B2 111.1(3)
C2B1 C2B C2A 110.0(3)
C2G C2B C2A 110.5(3)
C2B2 C2B C2A 107.6(2)
C2' C2A C2B 115.3(3)
C2' C2A H2A2 111.1(18)
C2B C2A H2A2 107.9(18)
C2' C2A H2A1 106.3(18)
C2B C2A H2A1 107.8(19)
H2A2 C2A H2A1 108(3)
O2 C2' N3 122.9(3)
O2 C2' C2A 122.8(3)
N3 C2' C2A 114.3(3)
C2G1 C2B1 C2B 113.2(3)
C2G1 C2B1 H2B1 108.9
C2B C2B1 H2B1 108.9
C2G1 C2B1 H2B2 108.9
C2B C2B1 H2B2 108.9
H2B1 C2B1 H2B2 107.8
C2D C2G1 C2B1 111.2(3)
C2D C2G1 H2G3 109.4
C2B1 C2G1 H2G3 109.4
C2D C2G1 H2G4 109.4
C2B1 C2G1 H2G4 109.4
H2G3 C2G1 H2G4 108.0
C2G2 C2D C2G1 110.8(3)
C2G2 C2D H2D1 109.5
C2G1 C2D H2D1 109.5
C2G2 C2D H2D2 109.5
C2G1 C2D H2D2 109.5
H2D1 C2D H2D2 108.1
C2D C2G2 C2B2 112.4(3)
C2D C2G2 H2G5 109.1
C2B2 C2G2 H2G5 109.1
C2D C2G2 H2G6 109.1
C2B2 C2G2 H2G6 109.1
H2G5 C2G2 H2G6 107.9
C2G2 C2B2 C2B 113.8(3)
C2G2 C2B2 H2B3 108.8
C2B C2B2 H2B3 108.8
C2G2 C2B2 H2B4 108.8
C2B C2B2 H2B4 108.8
H2B3 C2B2 H2B4 107.7
C2' N3 C3A 124.7(3)
C2' N3 H3N 119(2)
C3A N3 H3N 117(2)
N3 C3A C3' 109.5(2)
N3 C3A C3B 111.3(3)
C3' C3A C3B 111.8(3)
N3 C3A H3A 108.0
C3' C3A H3A 108.0
C3B C3A H3A 108.0
O3 C3' O0M 122.4(3)
O3 C3' C3A 124.9(3)
O0M C3' C3A 112.6(3)
C3G C3B C3A 111.8(3)
C3G C3B H3B2 111(2)
C3A C3B H3B2 107(2)
C3G C3B H3B1 112(2)
C3A C3B H3B1 106(2)
H3B2 C3B H3B1 108(3)
C3D C3G C3H 118.8(4)
C3D C3G C3B 121.0(4)
C3H C3G C3B 120.1(4)
C3G C3D C3E 119.9(4)
C3G C3D H3D 120.1
C3E C3D H3D 120.1
C3Z C3E C3D 120.4(5)
C3Z C3E H3E 122(3)
C3D C3E H3E 118(3)
C3E C3Z C3F 120.0(5)
C3E C3Z H3Z 117(3)
C3F C3Z H3Z 122(3)
C3Z C3F C3H 120.6(5)
C3Z C3F H3F 119.7
C3H C3F H3F 119.7
C3F C3H C3G 120.3(5)
C3F C3H H3H 119.8
C3G C3H H3H 119.8
C3' O0M C0M 117.1(3)
O0M C0M H0M1 109.5
O0M C0M H0M2 109.5
H0M1 C0M H0M2 109.5
O0M C0M H0M3 109.5
H0M1 C0M H0M3 109.5
H0M2 C0M H0M3 109.5

loop_
_geom_bond_atom_site_label_1
_geom_bond_atom_site_label_2
_geom_bond_distance
C1 C4 1.488(6)
C1 H1A 0.9600
C1 H1B 0.9600
C1 H1C 0.9600
C2 C4 1.511(5)
C2 H2A 0.9600
C2 H2B 0.9600
C2 H2C 0.9600
C3 C4 1.481(6)
C3 H3B 0.9600
C3 H3C 0.9600
C3 H3G 0.9600
C4 O 1.449(4)
O C0' 1.345(4)
C0' O0 1.215(3)
C0' N1 1.330(4)
N1 C1B 1.449(4)
N1 H1N 0.84(3)
C1B C1A 1.514(5)
C1B C1G 1.523(5)
C1B H1B 0.93(3)
C1A C1' 1.510(5)
C1A H1A1 0.9700
C1A H1A2 0.9700
C1' O1 1.216(4)
C1' N2 1.335(4)
C1G C1D 1.502(5)
C1G H1G1 0.99(4)
C1G H1G2 0.96(4)
C1D C1E1 1.376(5)
C1D C1E2 1.377(5)
C1E1 C1F1 1.383(6)
C1E1 H1E1 0.9300
C1F1 C1Z 1.360(7)
C1F1 H1F1 0.9300
C1Z C1F2 1.356(7)
C1Z H1Z 0.9300
C1E2 C1F2 1.357(6)
C1E2 H1E2 0.9300
C1F2 H1F2 0.97(6)
N2 C2G 1.445(4)
N2 H2N 0.80(4)
C2G C2B 1.533(5)
C2G H2G1 0.9700
C2G H2G2 0.9700
C2B C2B1 1.532(5)
C2B C2B2 1.537(4)
C2B C2A 1.537(5)
C2A C2' 1.513(4)
C2A H2A2 0.96(3)
C2A H2A1 0.93(3)
C2' O2 1.225(4)
C2' N3 1.328(4)
C2B1 C2G1 1.522(5)
C2B1 H2B1 0.9700
C2B1 H2B2 0.9700
C2G1 C2D 1.522(6)
C2G1 H2G3 0.9700
C2G1 H2G4 0.9700
C2D C2G2 1.504(6)
C2D H2D1 0.9700
C2D H2D2 0.9700
C2G2 C2B2 1.516(5)
C2G2 H2G5 0.9700
C2G2 H2G6 0.9700
C2B2 H2B3 0.9700
C2B2 H2B4 0.9700
N3 C3A 1.447(4)
N3 H3N 0.87(4)
C3A C3' 1.508(5)
C3A C3B 1.532(5)
C3A H3A 0.9800
C3' O3 1.196(4)
C3' O0M 1.317(4)
C3B C3G 1.494(5)
C3B H3B2 0.94(4)
C3B H3B1 1.01(4)
C3G C3D 1.377(5)
C3G C3H 1.389(5)
C3D C3E 1.387(6)
C3D H3D 0.9300
C3E C3Z 1.361(7)
C3E H3E 0.90(5)
C3Z C3F 1.360(7)
C3Z H3Z 0.94(5)
C3F C3H 1.367(7)
C3F H3F 0.9300
C3H H3H 0.9300
O0M C0M 1.443(5)
C0M H0M1 0.9600
C0M H0M2 0.9600
C0M H0M3 0.9600

loop_
_geom_torsion_atom_site_label_1
_geom_torsion_atom_site_label_2
_geom_torsion_atom_site_label_3
_geom_torsion_atom_site_label_4
_geom_torsion
C3 C4 O C0' -63.0(4)
C1 C4 O C0' 60.7(5)
C2 C4 O C0' 179.6(3)
C4 O C0' O0 0.0(5)
C4 O C0' N1 -179.1(3)
O0 C0' N1 C1B 15.0(5)
O C0' N1 C1B -165.9(3)
C0' N1 C1B C1A -138.6(3)
C0' N1 C1B C1G 96.8(4)
N1 C1B C1A C1' 61.5(4)
C1G C1B C1A C1' -174.6(3)
C1B C1A C1' O1 -130.3(4)
C1B C1A C1' N2 50.8(4)
N1 C1B C1G C1D -61.1(4)
C1A C1B C1G C1D 175.4(3)
C1B C1G C1D C1E1 -85.8(4)
C1B C1G C1D C1E2 92.7(4)
C1E2 C1D C1E1 C1F1 0.6(6)
C1G C1D C1E1 C1F1 179.1(4)
C1D C1E1 C1F1 C1Z 0.5(8)
C1E1 C1F1 C1Z C1F2 -0.7(8)
C1E1 C1D C1E2 C1F2 -1.5(6)
C1G C1D C1E2 C1F2 180.0(4)
C1F1 C1Z C1F2 C1E2 -0.2(9)
C1D C1E2 C1F2 C1Z 1.3(8)
O1 C1' N2 C2G -4.0(5)
C1A C1' N2 C2G 174.9(3)
C1' N2 C2G C2B 100.4(4)
N2 C2G C2B C2B1 170.4(3)
N2 C2G C2B C2B2 -69.9(4)
N2 C2G C2B C2A 49.4(4)
C2B1 C2B C2A C2' -79.1(4)
C2G C2B C2A C2' 41.3(4)
C2B2 C2B C2A C2' 162.8(3)
C2B C2A C2' O2 59.8(4)
C2B C2A C2' N3 -118.9(3)
C2G C2B C2B1 C2G1 67.7(4)
C2B2 C2B C2B1 C2G1 -53.5(4)
C2A C2B C2B1 C2G1 -170.9(3)
C2B C2B1 C2G1 C2D 56.6(5)
C2B1 C2G1 C2D C2G2 -55.2(5)
C2G1 C2D C2G2 C2B2 54.1(5)
C2D C2G2 C2B2 C2B -54.0(5)
C2B1 C2B C2B2 C2G2 52.0(4)
C2G C2B C2B2 C2G2 -67.9(4)
C2A C2B C2B2 C2G2 171.0(3)
O2 C2' N3 C3A 0.9(5)
C2A C2' N3 C3A 179.6(3)
C2' N3 C3A C3' -112.3(3)
C2' N3 C3A C3B 123.5(3)
N3 C3A C3' O3 3.7(5)
C3B C3A C3' O3 127.5(4)
N3 C3A C3' O0M -174.8(3)
C3B C3A C3' O0M -51.0(4)
N3 C3A C3B C3G -51.7(4)
C3' C3A C3B C3G -174.5(3)
C3A C3B C3G C3D -77.5(4)
C3A C3B C3G C3H 99.6(4)
C3H C3G C3D C3E 0.7(5)
C3B C3G C3D C3E 177.9(3)
C3G C3D C3E C3Z -1.5(6)
C3D C3E C3Z C3F 1.5(7)
C3E C3Z C3F C3H -0.7(7)
C3Z C3F C3H C3G -0.1(7)
C3D C3G C3H C3F 0.1(6)
C3B C3G C3H C3F -177.2(4)
O3 C3' O0M C0M -0.5(5)
C3A C3' O0M C0M 178.1(3)
